data_4112313
loop_
_publ_author_name
'Tohru Nishinaga'
'Atsushi Wakamiya'
'Daisuke Yamazaki'
'Koichi Komatsu'

_publ_contact_author_address
;
    Institute for Chemical Research, Kyoto University, Gokasho, Uji, 
    Kyoto 611-0011, Japan. 
;
_publ_contact_author_email ' komatsu@scl.kyoto-u.ac.jp'
_publ_contact_author_fax ' +81-774-38-3178 '
_publ_contact_author_name ' Koichi Komatsu '
_publ_contact_author_phone ' +81-774-38-3172 '
_publ_section_title
;
 Crystal Structures and Spectroscopic Characterization of Radical Cations
 and Dications of Oligothiophenes Stabilized by Annelation with
 Bicyclo[2.2.2]octene Units: Sterically Segregated Cationic
 Oligothiophenes
;
_journal_name_full 'Journal of the American Chemical Society'
_journal_page_first 3163
_journal_page_last 3174
_journal_paper_doi 10.1021/ja039434v
_journal_volume 126
_journal_year 2004
_chemical_formula_moiety 'C30 H32 S3, F6 Sb, C H2 Cl2'
_chemical_formula_sum 'C31 H34 Cl2 F6 S3 Sb'
_chemical_formula_weight 809.41
_chemical_name_systematic
; 
4,5:4'',5''-Bis(bicyclo[2.2.2]octeno)-
3',4'-bicyclo[2.2.2]octano-2,2':5',2''-
terthiophene radical cation hexafluoroantimonate
;
_space_group_IT_number 2
_symmetry_cell_setting triclinic
_symmetry_space_group_name_Hall '-P 1'
_symmetry_space_group_name_H-M 'P -1'
_atom_sites_solution_hydrogens geom
_atom_sites_solution_primary direct
_atom_sites_solution_secondary difmap
_audit_creation_date ' May 2 2003 '
_audit_creation_method SHELXL-97
_cell_angle_alpha 94.644(5)
_cell_angle_beta 100.024(5)
_cell_angle_gamma 98.039(5)
_cell_formula_units_Z 2
_cell_length_a 9.653(5)
_cell_length_b 12.687(5)
_cell_length_c 13.237(5)
_cell_measurement_temperature 100(2)
_cell_volume 1571.4(12)
_computing_cell_refinement 'Bruker SMART'
_computing_data_collection 'Bruker SMART'
_computing_data_reduction 'SHELXS-97 (Sheldrick, 1990)'
_computing_molecular_graphics 'Bruker SHELXTL'
_computing_publication_material 'Bruker SHELXTL'
_computing_structure_refinement 'SHELXL-97 (Sheldrick, 1997)'
_computing_structure_solution 'SHELXS-97 (Sheldrick, 1990)'
_diffrn_ambient_temperature 100(2)
_diffrn_measured_fraction_theta_full 0.963
_diffrn_measured_fraction_theta_max 0.963
_diffrn_measurement_device_type 'CCD area detector'
_diffrn_measurement_method 'phi and omega scans'
_diffrn_radiation_monochromator graphite
_diffrn_radiation_source 'fine-focus sealed tube'
_diffrn_radiation_type MoK\a
_diffrn_radiation_wavelength 0.71069
_diffrn_reflns_av_R_equivalents 0.0238
_diffrn_reflns_av_sigmaI/netI 0.0401
_diffrn_reflns_limit_h_max 11
_diffrn_reflns_limit_h_min -11
_diffrn_reflns_limit_k_max 14
_diffrn_reflns_limit_k_min -15
_diffrn_reflns_limit_l_max 14
_diffrn_reflns_limit_l_min -15
_diffrn_reflns_number 7967
_diffrn_reflns_theta_full 25.00
_diffrn_reflns_theta_max 25.00
_diffrn_reflns_theta_min 2.14
_exptl_absorpt_coefficient_mu 1.306
_exptl_absorpt_correction_T_max 0.7802
_exptl_absorpt_correction_T_min 0.7802
_exptl_absorpt_correction_type empirical(SADABS)
_exptl_crystal_colour blue
_exptl_crystal_density_diffrn 1.711
_exptl_crystal_description prism
_exptl_crystal_F_000 814
_exptl_crystal_size_max 0.20
_exptl_crystal_size_mid 0.20
_exptl_crystal_size_min 0.20
_refine_diff_density_max 4.884
_refine_diff_density_min -0.901
_refine_diff_density_rms 0.201
_refine_ls_extinction_method none
_refine_ls_goodness_of_fit_ref 1.088
_refine_ls_hydrogen_treatment mixed
_refine_ls_matrix_type full
_refine_ls_number_parameters 409
_refine_ls_number_reflns 5337
_refine_ls_number_restraints 32
_refine_ls_restrained_S_all 1.086
_refine_ls_R_factor_all 0.0673
_refine_ls_R_factor_gt 0.0605
_refine_ls_shift/su_max 0.370
_refine_ls_shift/su_mean 0.049
_refine_ls_structure_factor_coef Fsqd
_refine_ls_weighting_details 'calc w=1/[\s^2^(Fo^2^)+(0.1153P)^2^+6.9871P] where P=(Fo^2^+2Fc^2^)/3'
_refine_ls_weighting_scheme calc
_refine_ls_wR_factor_gt 0.1815
_refine_ls_wR_factor_ref 0.1856
_reflns_number_gt 4559
_reflns_number_total 5337
_reflns_threshold_expression >2sigma(I)
_cod_data_source_file ja039434v_s2.cif
_cod_data_source_block 1(3T)+
_cod_database_code 4112313

loop_
_symmetry_equiv_pos_as_xyz
'x, y, z'
'-x, -y, -z'

loop_
_atom_site_label
_atom_site_type_symbol
_atom_site_fract_x
_atom_site_fract_y
_atom_site_fract_z
_atom_site_U_iso_or_equiv
_atom_site_adp_type
_atom_site_occupancy
_atom_site_symmetry_multiplicity
_atom_site_calc_flag
_atom_site_refinement_flags
_atom_site_disorder_assembly
_atom_site_disorder_group
S1 S 0.5614(2) 1.21432(17) 0.64465(15) 0.0188(7) Uani 0.857(8) 1 d PDU A 1
C3 C 0.6669(10) 1.0709(8) 0.7493(7) 0.0222(18) Uani 0.857(8) 1 d PDU A 1
H3 H 0.7085 1.0097 0.7669 0.027 Uiso 0.857(8) 1 calc PR A 1
S11 S 0.6935(15) 1.0374(11) 0.7625(9) 0.016(4) Uiso 0.143(8) 1 d PD A 2
C53 C 0.580(6) 1.187(3) 0.6733(19) 0.030(16) Uiso 0.143(8) 1 d PDU A 2
H53 H 0.5466 1.2270 0.6193 0.036 Uiso 0.143(8) 1 calc PR A 2
S3 S 0.9544(2) 0.86373(17) 0.30333(16) 0.0198(7) Uani 0.865(8) 1 d PDU B 3
C10 C 0.7996(10) 0.7356(8) 0.3980(8) 0.0212(18) Uani 0.865(8) 1 d PDU B 3
H10 H 0.7365 0.7093 0.4411 0.025 Uiso 0.865(8) 1 calc PR B 3
S33 S 0.7759(16) 0.7164(11) 0.4251(12) 0.016(5) Uiso 0.135(8) 1 d PDU B 4
C60 C 0.940(4) 0.8328(17) 0.328(3) 0.003(10) Uiso 0.135(8) 1 d PDU B 4
H60 H 1.0017 0.8937 0.3165 0.003 Uiso 0.135(8) 1 calc PR B 4
Sb2 Sb 0.5000 0.5000 0.5000 0.0171(2) Uani 1 2 d S . .
Sb1 Sb 0.0000 1.0000 1.0000 0.0235(2) Uani 1 2 d S . .
S2 S 0.73174(18) 0.92382(12) 0.55709(12) 0.0205(4) Uani 1 1 d . . .
Cl2 Cl 0.8971(3) 0.66844(17) 0.86871(16) 0.0444(5) Uani 1 1 d . . .
Cl1 Cl 0.5859(3) 0.61877(18) 0.84789(16) 0.0462(5) Uani 1 1 d . . .
F4 F 0.5763(5) 0.6397(3) 0.5621(3) 0.0334(10) Uani 1 1 d . . .
F2 F 0.0977(5) 0.9379(4) 0.9058(3) 0.0433(12) Uani 1 1 d . . .
F6 F 0.5016(5) 0.5491(3) 0.3696(3) 0.0331(10) Uani 1 1 d . . .
F5 F 0.3157(4) 0.5321(4) 0.4966(4) 0.0367(10) Uani 1 1 d . . .
F1 F -0.1750(5) 0.9278(4) 0.9216(4) 0.0447(12) Uani 1 1 d . . .
F3 F 0.0177(5) 0.8818(4) 1.0763(3) 0.0366(10) Uani 1 1 d . . .
C2 C 0.6223(7) 1.1377(5) 0.8214(5) 0.0207(14) Uani 1 1 d DU . .
C6 C 0.7138(7) 1.0992(5) 0.4697(5) 0.0165(13) Uani 1 1 d . . .
C1 C 0.5606(7) 1.2179(5) 0.7730(5) 0.0199(14) Uani 1 1 d DU A .
C13 C 0.5067(7) 1.2961(6) 0.8412(5) 0.0242(15) Uani 1 1 d . . .
H13 H 0.4642 1.3517 0.8021 0.029 Uiso 1 1 calc R A .
C4 C 0.6461(6) 1.1001(4) 0.6494(5) 0.0150(12) Uani 1 1 d DU . .
C7 C 0.7737(7) 1.0346(5) 0.4050(5) 0.0179(13) Uani 1 1 d . . .
C19 C 0.6977(7) 1.2070(5) 0.4336(5) 0.0204(14) Uani 1 1 d . . .
H19 H 0.6563 1.2515 0.4829 0.024 Uiso 1 1 calc R . .
C16 C 0.6214(7) 1.1453(5) 0.9364(5) 0.0212(14) Uani 1 1 d . A .
H16 H 0.6654 1.0866 0.9693 0.025 Uiso 1 1 calc R . .
C14 C 0.6378(8) 1.3470(5) 0.9287(5) 0.0251(15) Uani 1 1 d . A .
H14A H 0.7099 1.3905 0.8981 0.030 Uiso 1 1 calc R . .
H14B H 0.6057 1.3946 0.9799 0.030 Uiso 1 1 calc R . .
C12 C 0.9496(7) 0.7287(5) 0.2833(5) 0.0200(13) Uani 1 1 d DU . .
C11 C 0.8626(7) 0.6681(5) 0.3356(5) 0.0219(14) Uani 1 1 d DU B .
C28 C 1.0287(8) 0.6660(6) 0.2170(5) 0.0247(15) Uani 1 1 d . B .
H28 H 1.0938 0.7138 0.1831 0.030 Uiso 1 1 calc R . .
C9 C 0.8381(7) 0.8441(5) 0.3907(5) 0.0183(13) Uani 1 1 d DU . .
C8 C 0.7900(7) 0.9335(5) 0.4399(5) 0.0193(13) Uani 1 1 d . B .
C24 C 0.9102(7) 1.1904(5) 0.3468(5) 0.0237(14) Uani 1 1 d . . .
H24A H 1.0038 1.1748 0.3805 0.028 Uiso 1 1 calc R . .
H24B H 0.9243 1.2291 0.2864 0.028 Uiso 1 1 calc R . .
C30 C 1.1105(7) 0.5967(5) 0.2891(6) 0.0246(15) Uani 1 1 d . . .
H30A H 1.1814 0.6438 0.3429 0.030 Uiso 1 1 calc R B .
H30B H 1.1626 0.5521 0.2488 0.030 Uiso 1 1 calc R . .
C17 C 0.7050(8) 1.2574(5) 0.9828(5) 0.0243(15) Uani 1 1 d . . .
H17A H 0.7039 1.2677 1.0576 0.029 Uiso 1 1 calc R A .
H17B H 0.8054 1.2617 0.9742 0.029 Uiso 1 1 calc R . .
C21 C 0.8496(7) 1.2615(5) 0.4236(6) 0.0249(15) Uani 1 1 d . . .
H21A H 0.8444 1.3327 0.3989 0.030 Uiso 1 1 calc R . .
H21B H 0.9135 1.2718 0.4920 0.030 Uiso 1 1 calc R . .
C22 C 0.8060(7) 1.0837(5) 0.3102(5) 0.0197(13) Uani 1 1 d . . .
H22 H 0.8468 1.0338 0.2653 0.024 Uiso 1 1 calc R . .
C29 C 0.9148(9) 0.5896(7) 0.1373(6) 0.0349(18) Uani 1 1 d . . .
H29A H 0.8623 0.6319 0.0885 0.042 Uiso 1 1 calc R B .
H29B H 0.9621 0.5409 0.0973 0.042 Uiso 1 1 calc R . .
C18 C 0.4658(7) 1.1429(6) 0.9522(5) 0.0247(15) Uani 1 1 d . . .
H18A H 0.4645 1.1564 1.0267 0.030 Uiso 1 1 calc R A .
H18B H 0.4103 1.0712 0.9265 0.030 Uiso 1 1 calc R . .
C20 C 0.6027(7) 1.1892(6) 0.3249(5) 0.0251(15) Uani 1 1 d . . .
H20A H 0.5996 1.2586 0.2960 0.030 Uiso 1 1 calc R . .
H20B H 0.5043 1.1582 0.3296 0.030 Uiso 1 1 calc R . .
C5 C 0.6876(7) 1.0532(5) 0.5604(5) 0.0174(13) Uani 1 1 d . A .
C25 C 0.8547(8) 0.5478(5) 0.3117(6) 0.0268(15) Uani 1 1 d . . .
H25 H 0.7875 0.5063 0.3489 0.032 Uiso 1 1 calc R B .
C15 C 0.3964(7) 1.2292(6) 0.8934(5) 0.0266(15) Uani 1 1 d . A .
H15A H 0.3609 1.2773 0.9423 0.032 Uiso 1 1 calc R . .
H15B H 0.3142 1.1941 0.8402 0.032 Uiso 1 1 calc R . .
C26 C 0.8091(8) 0.5229(6) 0.1918(6) 0.0336(18) Uani 1 1 d . B .
H26A H 0.8068 0.4457 0.1718 0.040 Uiso 1 1 calc R . .
H26B H 0.7122 0.5401 0.1697 0.040 Uiso 1 1 calc R . .
C23 C 0.6636(7) 1.1120(6) 0.2528(5) 0.0226(14) Uani 1 1 d . . .
H23A H 0.5939 1.0458 0.2304 0.027 Uiso 1 1 calc R . .
H23B H 0.6801 1.1465 0.1905 0.027 Uiso 1 1 calc R . .
C27 C 1.0083(7) 0.5234(5) 0.3410(5) 0.0234(14) Uani 1 1 d . B .
H27A H 1.0105 0.4474 0.3183 0.028 Uiso 1 1 calc R . .
H27B H 1.0396 0.5352 0.4168 0.028 Uiso 1 1 calc R . .
C31 C 0.7291(10) 0.6901(7) 0.8039(7) 0.048(2) Uani 1 1 d . . .
H31A H 0.7236 0.7675 0.8132 0.058 Uiso 1 1 calc R . .
H31B H 0.7201 0.6687 0.7292 0.058 Uiso 1 1 calc R . .

loop_
_atom_site_aniso_label
_atom_site_aniso_U_11
_atom_site_aniso_U_22
_atom_site_aniso_U_33
_atom_site_aniso_U_23
_atom_site_aniso_U_13
_atom_site_aniso_U_12
S1 0.0197(11) 0.0233(11) 0.0143(11) 0.0026(9) 0.0012(8) 0.0084(8)
C3 0.028(5) 0.017(4) 0.025(4) 0.005(4) 0.006(3) 0.010(4)
S3 0.0224(11) 0.0159(11) 0.0238(12) 0.0054(9) 0.0102(9) 0.0031(8)
C10 0.022(5) 0.023(4) 0.022(5) 0.001(4) 0.010(4) 0.005(3)
Sb2 0.0184(3) 0.0175(3) 0.0166(3) 0.0030(2) 0.0034(2) 0.0061(2)
Sb1 0.0260(4) 0.0291(4) 0.0210(4) 0.0089(3) 0.0095(3) 0.0138(3)
S2 0.0295(9) 0.0169(8) 0.0195(8) 0.0055(6) 0.0107(7) 0.0091(7)
Cl2 0.0550(13) 0.0421(11) 0.0379(11) -0.0002(9) 0.0091(10) 0.0155(10)
Cl1 0.0600(14) 0.0426(11) 0.0346(11) -0.0004(9) 0.0055(10) 0.0099(10)
F4 0.043(3) 0.026(2) 0.029(2) -0.0019(18) 0.0047(19) 0.0032(19)
F2 0.054(3) 0.061(3) 0.029(2) 0.006(2) 0.023(2) 0.038(3)
F6 0.048(3) 0.032(2) 0.022(2) 0.0115(18) 0.0091(19) 0.009(2)
F5 0.023(2) 0.044(3) 0.047(3) 0.006(2) 0.008(2) 0.0153(19)
F1 0.032(3) 0.041(3) 0.058(3) 0.010(2) -0.006(2) 0.008(2)
F3 0.047(3) 0.034(2) 0.036(2) 0.019(2) 0.014(2) 0.016(2)
C2 0.015(3) 0.025(3) 0.022(3) 0.001(3) 0.003(3) 0.002(3)
C6 0.016(3) 0.015(3) 0.016(3) 0.002(2) -0.002(2) 0.001(2)
C1 0.012(3) 0.025(3) 0.018(3) 0.008(3) -0.004(2) -0.006(3)
C13 0.025(4) 0.031(4) 0.019(3) 0.010(3) 0.003(3) 0.013(3)
C4 0.012(3) 0.014(3) 0.018(3) 0.001(2) 0.002(2) -0.001(2)
C7 0.021(3) 0.015(3) 0.017(3) 0.004(3) 0.002(3) -0.001(3)
C19 0.023(3) 0.019(3) 0.021(3) 0.006(3) 0.006(3) 0.006(3)
C16 0.023(4) 0.023(3) 0.018(3) 0.004(3) 0.003(3) 0.006(3)
C14 0.032(4) 0.021(3) 0.022(3) -0.003(3) 0.007(3) 0.004(3)
C12 0.021(3) 0.018(3) 0.021(3) 0.004(3) 0.000(3) 0.004(3)
C11 0.016(3) 0.025(3) 0.023(3) 0.000(3) 0.001(3) 0.001(3)
C28 0.031(4) 0.026(4) 0.025(4) 0.007(3) 0.017(3) 0.015(3)
C9 0.017(3) 0.020(3) 0.017(3) 0.005(3) 0.003(3) 0.000(3)
C8 0.022(3) 0.020(3) 0.018(3) 0.005(3) 0.008(3) 0.006(3)
C24 0.024(4) 0.019(3) 0.030(4) 0.009(3) 0.010(3) 0.000(3)
C30 0.020(3) 0.021(3) 0.034(4) -0.001(3) 0.009(3) 0.006(3)
C17 0.027(4) 0.030(4) 0.016(3) -0.004(3) 0.003(3) 0.006(3)
C21 0.028(4) 0.014(3) 0.034(4) 0.007(3) 0.010(3) 0.000(3)
C22 0.025(3) 0.021(3) 0.017(3) 0.003(3) 0.007(3) 0.009(3)
C29 0.044(5) 0.043(5) 0.021(4) -0.002(3) 0.003(3) 0.024(4)
C18 0.029(4) 0.025(4) 0.021(3) 0.000(3) 0.009(3) 0.003(3)
C20 0.021(4) 0.034(4) 0.022(4) 0.012(3) 0.002(3) 0.009(3)
C5 0.017(3) 0.015(3) 0.020(3) 0.006(3) 0.001(3) 0.001(2)
C25 0.026(4) 0.018(3) 0.038(4) 0.001(3) 0.011(3) 0.003(3)
C15 0.018(3) 0.040(4) 0.022(3) 0.001(3) 0.002(3) 0.008(3)
C26 0.025(4) 0.027(4) 0.043(4) -0.018(3) -0.004(3) 0.011(3)
C23 0.026(4) 0.027(4) 0.015(3) 0.003(3) 0.002(3) 0.006(3)
C27 0.029(4) 0.021(3) 0.023(3) 0.005(3) 0.007(3) 0.010(3)
C31 0.064(6) 0.040(5) 0.034(4) 0.018(4) -0.008(4) -0.006(4)

loop_
_atom_type_symbol
_atom_type_description
_atom_type_scat_dispersion_real
_atom_type_scat_dispersion_imag
_atom_type_scat_source
C C 0.0033 0.0016 'International Tables Vol C Tables 4.2.6.8 and 6.1.1.4'
H H 0.0000 0.0000 'International Tables Vol C Tables 4.2.6.8 and 6.1.1.4'
F F 0.0171 0.0103 'International Tables Vol C Tables 4.2.6.8 and 6.1.1.4'
S S 0.1246 0.1234 'International Tables Vol C Tables 4.2.6.8 and 6.1.1.4'
Cl Cl 0.1484 0.1585 'International Tables Vol C Tables 4.2.6.8 and 6.1.1.4'
Sb Sb -0.5866 1.5461 'International Tables Vol C Tables 4.2.6.8 and 6.1.1.4'

loop_
_geom_angle_atom_site_label_1
_geom_angle_atom_site_label_2
_geom_angle_atom_site_label_3
_geom_angle
_geom_angle_site_symmetry_1
_geom_angle_site_symmetry_3
C1 S1 C4 90.3(3) . .
C2 C3 C4 115.1(8) . .
C2 S11 C4 84.3(6) . .
C4 C53 C1 123.3(16) . .
C12 S3 C9 89.7(3) . .
C9 C10 C11 113.9(9) . .
C11 S33 C9 85.5(7) . .
C9 C60 C12 119.3(15) . .
F5 Sb2 F5 180.000(1) 2_666 .
F5 Sb2 F6 89.71(19) 2_666 .
F5 Sb2 F6 90.29(19) . .
F5 Sb2 F6 90.29(19) 2_666 2_666
F5 Sb2 F6 89.71(19) . 2_666
F6 Sb2 F6 180.000(1) . 2_666
F5 Sb2 F4 89.8(2) 2_666 2_666
F5 Sb2 F4 90.2(2) . 2_666
F6 Sb2 F4 90.87(19) . 2_666
F6 Sb2 F4 89.13(19) 2_666 2_666
F5 Sb2 F4 90.2(2) 2_666 .
F5 Sb2 F4 89.8(2) . .
F6 Sb2 F4 89.13(19) . .
F6 Sb2 F4 90.87(19) 2_666 .
F4 Sb2 F4 180.0(2) 2_666 .
F2 Sb1 F2 180.000(3) . 2_577
F2 Sb1 F3 91.4(2) . 2_577
F2 Sb1 F3 88.6(2) 2_577 2_577
F2 Sb1 F3 88.6(2) . .
F2 Sb1 F3 91.4(2) 2_577 .
F3 Sb1 F3 180.000(2) 2_577 .
F2 Sb1 F1 89.9(2) . .
F2 Sb1 F1 90.1(2) 2_577 .
F3 Sb1 F1 89.7(2) 2_577 .
F3 Sb1 F1 90.3(2) . .
F2 Sb1 F1 90.1(2) . 2_577
F2 Sb1 F1 89.9(2) 2_577 2_577
F3 Sb1 F1 90.3(2) 2_577 2_577
F3 Sb1 F1 89.7(2) . 2_577
F1 Sb1 F1 180.000(1) . 2_577
C8 S2 C5 92.7(3) . .
C3 C2 C1 109.8(7) . .
C3 C2 C16 137.2(7) . .
C1 C2 C16 113.0(5) . .
C3 C2 S11 16.3(5) . .
C1 C2 S11 126.0(7) . .
C16 C2 S11 121.0(6) . .
C7 C6 C5 113.7(5) . .
C7 C6 C19 113.8(5) . .
C5 C6 C19 132.4(6) . .
C2 C1 C53 97.2(10) . .
C2 C1 C13 115.9(5) . .
C53 C1 C13 147.0(10) . .
C2 C1 S1 114.9(5) . .
C53 C1 S1 17.7(8) . .
C13 C1 S1 129.2(5) . .
C1 C13 C15 106.5(6) . .
C1 C13 C14 106.4(5) . .
C15 C13 C14 107.6(5) . .
C53 C4 C3 94.5(11) . .
C53 C4 C5 136.5(10) . .
C3 C4 C5 128.9(6) . .
C53 C4 S1 15.4(9) . .
C3 C4 S1 109.9(5) . .
C5 C4 S1 121.1(4) . .
C53 C4 S11 109.1(10) . .
C3 C4 S11 14.6(5) . .
C5 C4 S11 114.3(6) . .
S1 C4 S11 124.5(5) . .
C6 C7 C8 113.5(5) . .
C6 C7 C22 114.3(5) . .
C8 C7 C22 132.1(6) . .
C6 C19 C20 108.2(5) . .
C6 C19 C21 106.7(5) . .
C20 C19 C21 108.1(5) . .
C2 C16 C18 108.5(5) . .
C2 C16 C17 106.3(5) . .
C18 C16 C17 107.3(5) . .
C17 C14 C13 110.0(5) . .
C11 C12 C60 99.3(10) . .
C11 C12 C28 115.1(5) . .
C60 C12 C28 144.8(10) . .
C11 C12 S3 115.6(5) . .
C60 C12 S3 17.6(11) . .
C28 C12 S3 129.2(5) . .
C12 C11 C10 109.8(7) . .
C12 C11 C25 114.3(6) . .
C10 C11 C25 135.9(7) . .
C12 C11 S33 125.6(7) . .
C10 C11 S33 16.3(6) . .
C25 C11 S33 120.1(7) . .
C12 C28 C30 106.0(5) . .
C12 C28 C29 106.8(6) . .
C30 C28 C29 107.7(6) . .
C10 C9 C60 96.7(11) . .
C10 C9 C8 128.5(6) . .
C60 C9 C8 134.7(10) . .
C10 C9 S3 110.8(6) . .
C60 C9 S3 15.6(12) . .
C8 C9 S3 120.6(5) . .
C10 C9 S33 12.8(6) . .
C60 C9 S33 108.5(10) . .
C8 C9 S33 116.2(6) . .
S3 C9 S33 123.2(6) . .
C7 C8 C9 129.3(6) . .
C7 C8 S2 110.2(5) . .
C9 C8 S2 120.4(5) . .
C21 C24 C22 110.2(5) . .
C28 C30 C27 111.3(6) . .
C14 C17 C16 110.7(6) . .
C24 C21 C19 109.7(5) . .
C7 C22 C23 106.7(5) . .
C7 C22 C24 107.6(5) . .
C23 C22 C24 107.7(5) . .
C26 C29 C28 110.7(6) . .
C16 C18 C15 110.4(6) . .
C19 C20 C23 109.7(5) . .
C4 C5 C6 129.6(6) . .
C4 C5 S2 120.4(5) . .
C6 C5 S2 109.7(5) . .
C11 C25 C27 106.8(6) . .
C11 C25 C26 106.4(6) . .
C27 C25 C26 107.2(5) . .
C18 C15 C13 110.5(5) . .
C29 C26 C25 110.4(6) . .
C22 C23 C20 110.2(5) . .
C25 C27 C30 110.1(5) . .
Cl1 C31 Cl2 113.3(5) . .

loop_
_geom_bond_atom_site_label_1
_geom_bond_atom_site_label_2
_geom_bond_distance
_geom_bond_site_symmetry_2
S1 C1 1.697(6) .
S1 C4 1.761(6) .
C3 C2 1.389(11) .
C3 C4 1.390(11) .
S11 C2 1.723(13) .
S11 C4 1.771(12) .
C53 C4 1.387(18) .
C53 C1 1.40(2) .
S3 C12 1.705(6) .
S3 C9 1.755(6) .
C10 C9 1.391(12) .
C10 C11 1.411(11) .
S33 C11 1.688(13) .
S33 C9 1.771(13) .
C60 C9 1.402(18) .
C60 C12 1.43(2) .
Sb2 F5 1.874(4) 2_666
Sb2 F5 1.874(4) .
Sb2 F6 1.884(4) .
Sb2 F6 1.884(4) 2_666
Sb2 F4 1.884(4) 2_666
Sb2 F4 1.884(4) .
Sb1 F2 1.877(4) .
Sb1 F2 1.877(4) 2_577
Sb1 F3 1.885(4) 2_577
Sb1 F3 1.885(4) .
Sb1 F1 1.891(5) .
Sb1 F1 1.891(5) 2_577
S2 C8 1.747(6) .
S2 C5 1.751(6) .
Cl2 C31 1.766(10) .
Cl1 C31 1.756(10) .
C2 C1 1.394(9) .
C2 C16 1.520(9) .
C6 C7 1.389(9) .
C6 C5 1.424(9) .
C6 C19 1.504(8) .
C1 C13 1.495(10) .
C13 C15 1.559(10) .
C13 C14 1.581(10) .
C4 C5 1.421(9) .
C7 C8 1.418(9) .
C7 C22 1.506(9) .
C19 C20 1.547(9) .
C19 C21 1.564(9) .
C16 C18 1.548(9) .
C16 C17 1.554(9) .
C14 C17 1.550(9) .
C12 C11 1.373(10) .
C12 C28 1.509(9) .
C11 C25 1.522(9) .
C28 C30 1.541(10) .
C28 C29 1.547(11) .
C9 C8 1.436(9) .
C24 C21 1.548(9) .
C24 C22 1.557(9) .
C30 C27 1.547(10) .
C22 C23 1.554(9) .
C29 C26 1.546(12) .
C18 C15 1.554(10) .
C20 C23 1.556(9) .
C25 C27 1.547(10) .
C25 C26 1.565(11) .

loop_
_geom_torsion_atom_site_label_1
_geom_torsion_atom_site_label_2
_geom_torsion_atom_site_label_3
_geom_torsion_atom_site_label_4
_geom_torsion
C3 C4 C5 C6 -155.5(8)
C7 C8 C9 C10 -149.4(8)
